data_7250356
loop_
_publ_author_name
'Zhang, Zaixiang'
'Li, Xin'
'Liu, Junyu'
'Wang, Manman'
'Yang, Yang'
'Wang, Deyin'

_publ_section_title
;
 Similar polymorphism of derivatives of salicylideneanilines with varying
 halo-substitution
;
_journal_issue 21
_journal_name_full CrystEngComm
_journal_page_first 3594
_journal_page_last 3604
_journal_paper_doi 10.1039/D5CE00057B
_journal_volume 27
_journal_year 2025
_chemical_absolute_configuration ad
_chemical_formula_moiety 'C13 H9 Br2 N O'
_chemical_formula_sum 'C13 H9 Br2 N O'
_chemical_formula_weight 355.03
_space_group_crystal_system monoclinic
_space_group_IT_number 7
_space_group_name_Hall 'P -2yc'
_space_group_name_H-M_alt 'P 1 c 1'
_atom_sites_solution_hydrogens geom
_atom_sites_solution_primary dual
_audit_block_doi 10.5517/ccdc.csd.cc2lqtv0
_audit_creation_date 2024-10-13
_audit_creation_method
;
Olex2 1.5
(compiled 2024.02.16 svn.r378c4104 for OlexSys, GUI svn.r6928)
;
_audit_update_record
;
2025-04-22 deposited with the CCDC.	2025-05-01 downloaded from the CCDC.
;
_cell_angle_alpha 90
_cell_angle_beta 92.026(3)
_cell_angle_gamma 90
_cell_formula_units_Z 2
_cell_length_a 10.3111(3)
_cell_length_b 4.75675(13)
_cell_length_c 11.9502(4)
_cell_measurement_reflns_used 3260
_cell_measurement_temperature 100.00(10)
_cell_measurement_theta_max 75.7180
_cell_measurement_theta_min 4.2780
_cell_volume 585.76(3)
_computing_cell_refinement 'CrysAlisPro 1.171.43.136a (Rigaku OD, 2024)'
_computing_data_collection 'CrysAlisPro 1.171.43.136a (Rigaku OD, 2024)'
_computing_data_reduction 'CrysAlisPro 1.171.43.136a (Rigaku OD, 2024)'
_computing_molecular_graphics 'Olex2 1.5 (Dolomanov et al., 2009)'
_computing_publication_material 'Olex2 1.5 (Dolomanov et al., 2009)'
_computing_structure_refinement 'SHELXL 2018/3 (Sheldrick, 2015)'
_computing_structure_solution 'SHELXT 2018/2 (Sheldrick, 2018)'
_diffrn_ambient_environment N~2~
_diffrn_ambient_temperature 100.00(10)
_diffrn_detector 'Hybrid Pixel Array Detector'
_diffrn_detector_area_resol_mean 10.0000
_diffrn_detector_type 'HyPix-Arc 150'
_diffrn_measured_fraction_theta_full 0.993
_diffrn_measured_fraction_theta_max 0.970
_diffrn_measurement_details
;
List of Runs (angles in degrees, time in seconds):

  # Type    Start    End  Width  t~exp~   \w     \q     \k     \f   Frames
#--------------------------------------------------------------------------
  1  \w    -30.00  -4.00   0.50    0.05    --  -58.46  45.00 -60.00   52
  2  \w    -57.00 -28.00   0.50    0.05    --  -77.79  63.00  30.00   58
  3  \w    -22.00   7.00   0.50    0.05    --  -51.68  45.00 150.00   58
  4  \w    -29.00   8.00   0.50    0.05    --  -51.68  45.00 -90.00   74
  5  \w    -52.00 -26.00   0.50    0.05    --  -77.79  63.00-180.00   52
  6  \w    -92.00 -40.00   0.50    0.05    --  -77.79 111.00-150.00  104
  7  \w    -90.00 -32.00   0.50    0.05    --  -82.00 101.00 -74.00  116
  8  \w   -133.00 -77.00   0.50    0.05    --  -77.79 -50.00  30.00  112
  9  \w   -112.00 -50.00   0.50    0.05    --  -51.68 -45.00 -30.00  124
 10  \w   -108.00 -29.00   0.50    0.05    --  -77.79 -12.00-150.00  158
 11  \w    114.00 151.00   0.50    0.05    --   93.74 111.00 -30.00   74
 12  \w     98.00 123.00   0.50    0.05    --   93.74 111.00   0.00   50
 13  \w     44.00  69.00   0.50    0.05    --   93.74 -77.00-120.00   50
 14  \w     44.00  69.00   0.50    0.05    --   93.74 -77.00 -90.00   50
 15  \w    103.00 134.00   0.50    0.05    --   93.74  50.00  90.00   62
 16  \w    103.00 138.00   0.50    0.05    --   93.74  77.00  90.00   70
 17  \w    114.00 145.00   0.50    0.05    --   93.74  50.00 -30.00   62
 18  \w    107.00 144.00   0.50    0.05    --   93.74  50.00   0.00   74
 19  \w     98.00 142.00   0.50    0.05    --   93.74  63.00 -60.00   88
 20  \w     99.00 124.00   0.50    0.05    --   93.74  77.00-120.00   50
 21  \w     99.00 141.00   0.50    0.05    --   93.74  77.00-150.00   84
 22  \w     41.00  85.00   0.50    0.05    --   93.74-111.00 -60.00   88
 23  \w     45.00  81.00   0.50    0.05    --   93.74 -91.00 -60.00   72
 24  \w     51.00  78.00   0.50    0.05    --   93.74 -91.00-120.00   54
 25  \w     40.00  65.00   0.50    0.05    --   93.74 -91.00-150.00   50
 26  \w     42.00  89.00   0.50    0.05    --   93.74 -91.00-180.00   94
 27  \w     61.00  91.00   0.50    0.05    --   93.74 -91.00  30.00   60
 28  \w     49.00  89.00   0.50    0.05    --   98.00 -91.00 153.48   80
;
_diffrn_measurement_device 'four-circle diffractometer'
_diffrn_measurement_device_type 'ROD, Synergy Custom DW system, HyPix-Arc 150'
_diffrn_measurement_method '\w scans'
_diffrn_orient_matrix_type 'CrysAlisPro convention (1999,Acta A55,543-557)'
_diffrn_orient_matrix_UB_11 0.0283539000
_diffrn_orient_matrix_UB_12 0.0158828000
_diffrn_orient_matrix_UB_13 -0.1255882000
_diffrn_orient_matrix_UB_21 0.1463971000
_diffrn_orient_matrix_UB_22 0.0201414000
_diffrn_orient_matrix_UB_23 0.0292655000
_diffrn_orient_matrix_UB_31 0.0103818000
_diffrn_orient_matrix_UB_32 -0.3228178000
_diffrn_orient_matrix_UB_33 -0.0043952000
_diffrn_radiation_monochromator mirror
_diffrn_radiation_probe x-ray
_diffrn_radiation_type 'Cu K\a'
_diffrn_radiation_wavelength 1.54184
_diffrn_reflns_av_R_equivalents 0.0250
_diffrn_reflns_av_unetI/netI 0.0147
_diffrn_reflns_Laue_measured_fraction_full 0.993
_diffrn_reflns_Laue_measured_fraction_max 0.970
_diffrn_reflns_limit_h_max 12
_diffrn_reflns_limit_h_min -12
_diffrn_reflns_limit_k_max 3
_diffrn_reflns_limit_k_min -5
_diffrn_reflns_limit_l_max 14
_diffrn_reflns_limit_l_min -12
_diffrn_reflns_number 3298
_diffrn_reflns_point_group_measured_fraction_full 0.737
_diffrn_reflns_point_group_measured_fraction_max 0.702
_diffrn_reflns_theta_full 67.684
_diffrn_reflns_theta_max 75.840
_diffrn_reflns_theta_min 4.290
_diffrn_source 'Rotating-anode X-ray tube'
_diffrn_source_type 'Rigaku (Cu) X-ray Source'
_exptl_absorpt_coefficient_mu 8.622
_exptl_absorpt_correction_T_max 1.00000
_exptl_absorpt_correction_T_min 0.23822
_exptl_absorpt_correction_type multi-scan
_exptl_absorpt_process_details 'CrysAlisPro 1.171.43.136a (Rigaku Oxford Diffraction, 2024)'
_exptl_crystal_density_diffrn 2.013
_exptl_crystal_description plate
_exptl_crystal_F_000 344
_exptl_crystal_size_max 0.24
_exptl_crystal_size_mid 0.2
_exptl_crystal_size_min 0.13
_refine_diff_density_max 0.479
_refine_diff_density_min -0.611
_refine_diff_density_rms 0.133
_refine_ls_abs_structure_details
;
 Classical Flack method preferred over Parsons because s.u. lower.
;
_refine_ls_abs_structure_Flack 0.33(4)
_refine_ls_extinction_method none
_refine_ls_goodness_of_fit_ref 1.056
_refine_ls_hydrogen_treatment constr
_refine_ls_matrix_type full
_refine_ls_number_parameters 155
_refine_ls_number_reflns 1703
_refine_ls_number_restraints 2
_refine_ls_restrained_S_all 1.056
_refine_ls_R_factor_all 0.0300
_refine_ls_R_factor_gt 0.0299
_refine_ls_shift/su_max 0.000
_refine_ls_shift/su_mean 0.000
_refine_ls_structure_factor_coef Fsqd
_refine_ls_weighting_details 'w=1/[\s^2^(Fo^2^)+(0.0682P)^2^+0.5414P] where P=(Fo^2^+2Fc^2^)/3'
_refine_ls_weighting_scheme calc
_refine_ls_wR_factor_gt 0.0848
_refine_ls_wR_factor_ref 0.0848
_reflns_Friedel_coverage 0.443
_reflns_Friedel_fraction_full 0.479
_reflns_Friedel_fraction_max 0.432
_reflns_number_gt 1700
_reflns_number_total 1703
_reflns_threshold_expression 'I > 2\s(I)'
_cod_data_source_file d5ce00057b2.cif
_cod_data_source_block 37-cr-20241011f_auto
_cod_depositor_comments 'Adding full bibliography for 7250356--7250358.cif.'
_cod_database_code 7250356
_shelx_shelxl_version_number 2018/3
_chemical_oxdiff_formula CHNOBr
_shelx_space_group_comment
;
The symmetry employed for this shelxl refinement is uniquely defined
by the following loop, which should always be used as a source of
symmetry information in preference to the above space-group names.
They are only intended as comments.
;
_shelx_estimated_absorpt_t_max 0.400
_shelx_estimated_absorpt_t_min 0.231
_olex2_refinement_description
;
1. Fixed Uiso
 At 1.2 times of:
  All C(H) groups
 At 1.5 times of:
  All O(H) groups
2.a Aromatic/amide H refined with riding coordinates:
 C2(H2), C3(H3), C6(H6), C7(H7), C9(H9), C10(H10), C12(H12), C13(H13)
2.b Idealised tetrahedral OH refined as rotating group:
 O1(H1)
;
_olex2_submission_special_instructions 'No special instructions were received'
_oxdiff_exptl_absorpt_empirical_details
;
Empirical correction (ABSPACK) includes:
- Absorption correction using spherical harmonics
- Frame scaling
;
_oxdiff_exptl_absorpt_empirical_full_max 3.341
_oxdiff_exptl_absorpt_empirical_full_min 0.581

loop_
_space_group_symop_operation_xyz
'x, y, z'
'x, -y, z+1/2'

loop_
_atom_site_label
_atom_site_type_symbol
_atom_site_fract_x
_atom_site_fract_y
_atom_site_fract_z
_atom_site_U_iso_or_equiv
_atom_site_adp_type
_atom_site_occupancy
_atom_site_site_symmetry_order
_atom_site_calc_flag
_atom_site_refinement_flags_posn
_atom_site_refinement_flags_adp
_atom_site_refinement_flags_occupancy
_atom_site_disorder_assembly
_atom_site_disorder_group
Br1 Br 0.07643(4) 1.19220(10) 0.33005(4) 0.0160(2) Uani 1 1 d . . . . .
Br2 Br 0.92346(4) -0.67777(11) 0.65079(4) 0.0166(2) Uani 1 1 d . . . . .
O1 O 0.4621(4) 0.5096(10) 0.2988(4) 0.0230(9) Uani 1 1 d . . . . .
H1 H 0.501393 0.376377 0.331278 0.035 Uiso 1 1 calc R U . . .
N1 N 0.5414(10) 0.1979(11) 0.4666(8) 0.015(2) Uani 1 1 d . . . . .
C1 C 0.1952(6) 0.9283(11) 0.3933(5) 0.0138(13) Uani 1 1 d . . . . .
C2 C 0.1857(8) 0.8466(14) 0.5044(7) 0.0171(16) Uani 1 1 d . . . . .
H2 H 0.120447 0.922412 0.549773 0.020 Uiso 1 1 calc R U . . .
C3 C 0.2739(8) 0.6514(15) 0.5468(6) 0.0150(16) Uani 1 1 d . . . . .
H3 H 0.271340 0.597146 0.623219 0.018 Uiso 1 1 calc R U . . .
C4 C 0.3679(7) 0.5319(12) 0.4779(5) 0.0138(13) Uani 1 1 d . . . . .
C5 C 0.3745(6) 0.6198(15) 0.3676(6) 0.0141(12) Uani 1 1 d . . . . .
C6 C 0.2865(11) 0.8203(12) 0.3256(10) 0.018(3) Uani 1 1 d . . . . .
H6 H 0.290371 0.881288 0.250075 0.021 Uiso 1 1 calc R U . . .
C7 C 0.4577(10) 0.3227(12) 0.5272(9) 0.012(2) Uani 1 1 d . . . . .
H7 H 0.454094 0.278603 0.604596 0.015 Uiso 1 1 calc R U . . .
C8 C 0.6267(6) -0.0061(13) 0.5115(6) 0.0140(13) Uani 1 1 d . . . . .
C9 C 0.6210(6) -0.1109(16) 0.6225(5) 0.0150(13) Uani 1 1 d . . . . .
H9 H 0.555789 -0.043151 0.669902 0.018 Uiso 1 1 calc R U . . .
C10 C 0.7083(11) -0.3090(11) 0.6628(9) 0.014(3) Uani 1 1 d . . . . .
H10 H 0.703728 -0.378423 0.737091 0.017 Uiso 1 1 calc R U . . .
C11 C 0.8037(6) -0.4055(13) 0.5921(5) 0.0144(13) Uani 1 1 d . . . . .
C12 C 0.8117(8) -0.3108(11) 0.4834(7) 0.0181(19) Uani 1 1 d . . . . .
H12 H 0.876744 -0.379915 0.436248 0.022 Uiso 1 1 calc R U . . .
C13 C 0.7223(8) -0.1117(17) 0.4447(6) 0.0200(15) Uani 1 1 d . . . . .
H13 H 0.726934 -0.045781 0.369928 0.024 Uiso 1 1 calc R U . . .

loop_
_atom_site_aniso_label
_atom_site_aniso_U_11
_atom_site_aniso_U_22
_atom_site_aniso_U_33
_atom_site_aniso_U_23
_atom_site_aniso_U_13
_atom_site_aniso_U_12
Br1 0.0162(4) 0.0136(4) 0.0180(4) -0.0006(2) -0.0018(3) 0.0033(2)
Br2 0.0166(4) 0.0134(4) 0.0194(4) -0.0017(2) -0.0032(3) 0.0037(2)
O1 0.0211(19) 0.034(2) 0.0146(19) 0.0011(18) 0.0069(15) 0.0100(19)
N1 0.019(4) 0.013(4) 0.013(4) -0.0006(18) -0.001(3) -0.003(2)
C1 0.015(3) 0.007(3) 0.020(4) 0.000(2) -0.003(2) 0.0000(19)
C2 0.021(4) 0.015(3) 0.015(4) 0.002(2) 0.002(3) 0.006(2)
C3 0.014(4) 0.022(3) 0.009(3) 0.001(3) 0.005(3) 0.001(3)
C4 0.018(3) 0.011(3) 0.012(3) 0.000(2) -0.004(2) -0.002(2)
C5 0.015(3) 0.010(2) 0.017(4) -0.004(3) 0.001(2) 0.000(3)
C6 0.016(5) 0.023(6) 0.014(5) 0.000(2) -0.001(4) 0.002(2)
C7 0.011(4) 0.013(4) 0.012(5) 0.0014(19) 0.005(3) 0.002(2)
C8 0.010(3) 0.011(2) 0.021(4) -0.001(2) 0.005(3) -0.001(2)
C9 0.017(4) 0.016(3) 0.012(4) 0.003(3) 0.003(2) 0.003(3)
C10 0.018(5) 0.013(5) 0.012(6) 0.0025(19) 0.003(4) 0.000(2)
C11 0.012(3) 0.016(3) 0.015(3) -0.004(2) -0.001(2) 0.000(2)
C12 0.015(4) 0.020(4) 0.019(4) -0.003(2) 0.006(3) 0.005(2)
C13 0.025(4) 0.021(3) 0.015(4) 0.002(3) 0.000(3) 0.004(3)

loop_
_atom_type_symbol
_atom_type_description
_atom_type_scat_dispersion_real
_atom_type_scat_dispersion_imag
_atom_type_scat_source
C C 0.0181 0.0091 'International Tables Vol C Tables 4.2.6.8 and 6.1.1.4'
H H 0.0000 0.0000 'International Tables Vol C Tables 4.2.6.8 and 6.1.1.4'
Br Br -0.6763 1.2805 'International Tables Vol C Tables 4.2.6.8 and 6.1.1.4'
N N 0.0311 0.0180 'International Tables Vol C Tables 4.2.6.8 and 6.1.1.4'
O O 0.0492 0.0322 'International Tables Vol C Tables 4.2.6.8 and 6.1.1.4'

loop_
_geom_angle_atom_site_label_1
_geom_angle_atom_site_label_2
_geom_angle_atom_site_label_3
_geom_angle
_geom_angle_site_symmetry_1
_geom_angle_site_symmetry_3
_geom_angle_publ_flag
C5 O1 H1 109.5 . . ?
C7 N1 C8 121.7(6) . . ?
C2 C1 Br1 120.0(5) . . ?
C6 C1 Br1 117.6(6) . . ?
C6 C1 C2 122.4(7) . . ?
C1 C2 H2 121.0 . . ?
C3 C2 C1 118.0(6) . . ?
C3 C2 H2 121.0 . . ?
C2 C3 H3 119.6 . . ?
C2 C3 C4 120.8(7) . . ?
C4 C3 H3 119.6 . . ?
C3 C4 C7 118.3(7) . . ?
C5 C4 C3 119.4(7) . . ?
C5 C4 C7 122.4(7) . . ?
O1 C5 C4 121.2(6) . . ?
O1 C5 C6 119.1(8) . . ?
C4 C5 C6 119.7(7) . . ?
C1 C6 C5 119.8(9) . . ?
C1 C6 H6 120.1 . . ?
C5 C6 H6 120.1 . . ?
N1 C7 C4 120.7(7) . . ?
N1 C7 H7 119.7 . . ?
C4 C7 H7 119.7 . . ?
N1 C8 C9 123.6(7) . . ?
C13 C8 N1 118.7(7) . . ?
C13 C8 C9 117.7(6) . . ?
C8 C9 H9 119.4 . . ?
C10 C9 C8 121.2(7) . . ?
C10 C9 H9 119.4 . . ?
C9 C10 H10 120.7 . . ?
C9 C10 C11 118.6(8) . . ?
C11 C10 H10 120.7 . . ?
C10 C11 Br2 117.5(6) . . ?
C12 C11 Br2 120.6(5) . . ?
C12 C11 C10 121.9(7) . . ?
C11 C12 H12 120.8 . . ?
C11 C12 C13 118.3(7) . . ?
C13 C12 H12 120.8 . . ?
C8 C13 C12 122.2(7) . . ?
C8 C13 H13 118.9 . . ?
C12 C13 H13 118.9 . . ?

loop_
_geom_bond_atom_site_label_1
_geom_bond_atom_site_label_2
_geom_bond_distance
_geom_bond_site_symmetry_2
_geom_bond_publ_flag
Br1 C1 1.893(6) . ?
Br2 C11 1.906(6) . ?
O1 H1 0.8400 . ?
O1 C5 1.350(7) . ?
N1 C7 1.291(8) . ?
N1 C8 1.404(11) . ?
C1 C2 1.390(9) . ?
C1 C6 1.364(12) . ?
C2 H2 0.9500 . ?
C2 C3 1.384(10) . ?
C3 H3 0.9500 . ?
C3 C4 1.414(10) . ?
C4 C5 1.386(9) . ?
C4 C7 1.469(11) . ?
C5 C6 1.397(12) . ?
C6 H6 0.9500 . ?
C7 H7 0.9500 . ?
C8 C9 1.421(9) . ?
C8 C13 1.384(10) . ?
C9 H9 0.9500 . ?
C9 C10 1.378(12) . ?
C10 H10 0.9500 . ?
C10 C11 1.397(12) . ?
C11 C12 1.380(10) . ?
C12 H12 0.9500 . ?
C12 C13 1.389(10) . ?
C13 H13 0.9500 . ?

loop_
_geom_torsion_atom_site_label_1
_geom_torsion_atom_site_label_2
_geom_torsion_atom_site_label_3
_geom_torsion_atom_site_label_4
_geom_torsion
_geom_torsion_site_symmetry_1
_geom_torsion_site_symmetry_2
_geom_torsion_site_symmetry_3
_geom_torsion_site_symmetry_4
_geom_torsion_publ_flag
Br1 C1 C2 C3 179.5(5) . . . . ?
Br1 C1 C6 C5 -178.5(6) . . . . ?
Br2 C11 C12 C13 -179.9(5) . . . . ?
O1 C5 C6 C1 178.3(6) . . . . ?
N1 C8 C9 C10 -179.2(9) . . . . ?
N1 C8 C13 C12 179.0(7) . . . . ?
C1 C2 C3 C4 -2.2(11) . . . . ?
C2 C1 C6 C5 0.1(12) . . . . ?
C2 C3 C4 C5 2.4(10) . . . . ?
C2 C3 C4 C7 -179.1(7) . . . . ?
C3 C4 C5 O1 -179.5(6) . . . . ?
C3 C4 C5 C6 -1.3(10) . . . . ?
C3 C4 C7 N1 176.8(6) . . . . ?
C4 C5 C6 C1 0.1(12) . . . . ?
C5 C4 C7 N1 -4.7(10) . . . . ?
C6 C1 C2 C3 1.0(11) . . . . ?
C7 N1 C8 C9 5.9(10) . . . . ?
C7 N1 C8 C13 -173.8(6) . . . . ?
C7 C4 C5 O1 2.1(11) . . . . ?
C7 C4 C5 C6 -179.8(9) . . . . ?
C8 N1 C7 C4 -178.9(9) . . . . ?
C8 C9 C10 C11 0.2(12) . . . . ?
C9 C8 C13 C12 -0.8(11) . . . . ?
C9 C10 C11 Br2 179.6(6) . . . . ?
C9 C10 C11 C12 -0.8(11) . . . . ?
C10 C11 C12 C13 0.6(11) . . . . ?
C11 C12 C13 C8 0.2(11) . . . . ?
C13 C8 C9 C10 0.5(11) . . . . ?
